data_4116721
loop_
_publ_author_name
'Thoniyot Praveen'
'Uttamkumar Samanta'
'Tanya Das'
'Mysore S. Shashidhar'
'Pinak Chakrabarti'

_publ_contact_author
; Shashidhar, Mysore S. 
 Division of Organic Chemistry(Synthesis) 
 National Chemical Laboratory
 Pune 411008, India
;
_publ_contact_author_email pathak@ems.ncl.res.in
_publ_contact_author_fax 91-212-335153
_publ_contact_author_phone 91-212-335153
_publ_section_title
;
 Reactivity Controlled by Lattice Interactions in Crystal: Intermolecular
 Acyl Transfer in (\+-)-2,4-Di-O-benzoyl-myo-inositol 1,3,5-Orthoformate
;
_journal_name_full 'Journal of the American Chemical Society'
_journal_page_first 3842
_journal_page_last 3845
_journal_paper_doi 10.1021/ja9731332
_journal_volume 120
_journal_year 1998
_chemical_compound_source synthesized
_chemical_formula_moiety 'C21 H18 O8'
_chemical_formula_sum 'C21 H18 O8'
_chemical_formula_weight 398.36
_chemical_melting_point 437(1)
_chemical_name_systematic
; 
 (+-)-2,4-di-O-benzoyl-myo-inositol-1,3,5-orthoformate 
;
_space_group_IT_number 14
_symmetry_cell_setting monoclinic
_symmetry_space_group_name_Hall '-P 2ybc'
_symmetry_space_group_name_H-M 'P 1 21/c 1'
_atom_sites_solution_hydrogens difmap
_atom_sites_solution_primary direct
_atom_sites_solution_secondary difmap
_cell_angle_alpha 90.00
_cell_angle_beta 90.70(2)
_cell_angle_gamma 90.00
_cell_formula_units_Z 8
_cell_length_a 16.674(5)
_cell_length_b 9.822(2)
_cell_length_c 22.533(5)
_cell_measurement_reflns_used 25
_cell_measurement_temperature 293(2)
_cell_measurement_theta_max 23
_cell_measurement_theta_min 16.5
_cell_volume 3690.0(16)
_computing_cell_refinement 'CAD-4 software'
_computing_data_collection 'CAD-4 software (Enraf-Nonius, 1989)'
_computing_data_reduction 'NRCVAX (PC version) (Gabe, E.J., 1989)'
_computing_molecular_graphics 'ORTEP (Johnson, C.K., 1965)'
_computing_publication_material 'SHELXL-93 and Microsoft word 6.0'
_computing_structure_refinement 'SHELXL-93 (Sheldrick, 1993)'
_computing_structure_solution 'SHELXS-86 (Sheldrick, 1990)'
_diffrn_ambient_temperature 293(2)
_diffrn_measurement_device 'Enraf-Nonius CAD-4'
_diffrn_measurement_method \w--2\q
_diffrn_radiation_monochromator graphite
_diffrn_radiation_source 'fine-focus sealed tube'
_diffrn_radiation_type 'Mo K\a'
_diffrn_radiation_wavelength 0.70930
_diffrn_reflns_av_R_equivalents 0.0000
_diffrn_reflns_av_sigmaI/netI 0.0273
_diffrn_reflns_limit_h_max 18
_diffrn_reflns_limit_h_min -18
_diffrn_reflns_limit_k_max 10
_diffrn_reflns_limit_k_min 0
_diffrn_reflns_limit_l_max 25
_diffrn_reflns_limit_l_min 0
_diffrn_reflns_number 5432
_diffrn_reflns_theta_max 23.42
_diffrn_reflns_theta_min 1.22
_diffrn_standards_decay_% 'less than 1'
_diffrn_standards_interval_time 3600
_diffrn_standards_number 3
_exptl_absorpt_coefficient_mu 0.111
_exptl_absorpt_correction_type 'not done'
_exptl_crystal_colour colourless
_exptl_crystal_density_diffrn 1.434
_exptl_crystal_description prism
_exptl_crystal_F_000 1664
_exptl_crystal_size_max 0.7
_exptl_crystal_size_mid 0.3
_exptl_crystal_size_min 0.3
_refine_diff_density_max 0.327
_refine_diff_density_min -0.373
_refine_diff_density_rms 0.079
_refine_ls_extinction_coef none
_refine_ls_extinction_method none
_refine_ls_goodness_of_fit_all 1.068
_refine_ls_goodness_of_fit_obs 1.269
_refine_ls_hydrogen_treatment 'not refined'
_refine_ls_matrix_type full
_refine_ls_number_parameters 523
_refine_ls_number_reflns 5432
_refine_ls_number_restraints 0
_refine_ls_restrained_S_all 1.068
_refine_ls_restrained_S_obs 1.269
_refine_ls_R_factor_all 0.0928
_refine_ls_R_factor_obs 0.0604
_refine_ls_shift/esd_max -0.001
_refine_ls_shift/esd_mean 0.000
_refine_ls_structure_factor_coef Fsqd
_refine_ls_weighting_details 'w=1/[\s^2^(Fo^2^)+(0.0914P)^2^+4.3008P] where P=(Fo^2^+2Fc^2^)/3'
_refine_ls_weighting_scheme calc
_refine_ls_wR_factor_all 0.1935
_refine_ls_wR_factor_obs 0.1775
_reflns_number_observed 3423
_reflns_number_total 5432
_reflns_observed_criterion >2sigma(I)
_cod_data_source_file ja9731332_2.cif
_cod_data_source_block (1)
_cod_depositor_comments
;
The following automatic conversions were performed:

'_refine_ls_weighting_scheme' value 'calc
w=1/[\s^2^(Fo^2^)+(0.0914P)^2^+4.3008P] where P=(Fo^2^+2Fc^2^)/3' was
changed to 'calc'. New tag '_refine_ls_weighting_details' was
created. The value of the new tag was set to
'w=1/[\s^2^(Fo^2^)+(0.0914P)^2^+4.3008P] where P=(Fo^2^+2Fc^2^)/3'.

Automatic conversion script
Id: cif_fix_values 3143 2015-03-26 13:38:13Z robertas 
;
_cod_original_cell_volume 3690(2)
_cod_database_code 4116721

loop_
_symmetry_equiv_pos_as_xyz
'x, y, z'
'-x, y+1/2, -z+1/2'
'-x, -y, -z'
'x, -y-1/2, z-1/2'

loop_
_atom_site_aniso_label
_atom_site_aniso_U_11
_atom_site_aniso_U_22
_atom_site_aniso_U_33
_atom_site_aniso_U_23
_atom_site_aniso_U_13
_atom_site_aniso_U_12
O1 0.046(2) 0.050(2) 0.0351(14) -0.0071(12) 0.0080(12) -0.0008(13)
O2 0.056(2) 0.035(2) 0.0391(14) -0.0048(12) 0.0115(12) -0.0131(13)
O3 0.051(2) 0.052(2) 0.041(2) 0.0091(13) 0.0003(12) -0.0014(14)
O4 0.051(2) 0.043(2) 0.056(2) 0.0066(14) 0.0200(13) 0.0043(13)
O5 0.059(2) 0.048(2) 0.046(2) -0.0067(13) -0.0004(13) -0.0124(14)
O6 0.0449(15) 0.046(2) 0.0399(15) 0.0058(12) 0.0038(12) 0.0051(13)
O7 0.073(2) 0.049(2) 0.060(2) -0.0194(15) 0.021(2) -0.010(2)
O8 0.046(2) 0.063(2) 0.051(2) -0.0008(15) 0.0037(13) 0.011(2)
C1 0.038(2) 0.039(2) 0.032(2) -0.004(2) 0.004(2) -0.001(2)
C2 0.044(2) 0.033(2) 0.035(2) -0.001(2) 0.010(2) -0.011(2)
C3 0.043(2) 0.035(2) 0.045(2) 0.005(2) 0.006(2) 0.003(2)
C4 0.034(2) 0.046(2) 0.047(2) 0.005(2) 0.004(2) 0.003(2)
C5 0.046(2) 0.038(2) 0.042(2) 0.000(2) 0.001(2) -0.006(2)
C6 0.045(2) 0.034(2) 0.033(2) -0.003(2) 0.004(2) 0.003(2)
C7 0.054(2) 0.056(3) 0.035(2) -0.008(2) -0.002(2) -0.007(2)
C8 0.041(2) 0.034(2) 0.042(2) -0.007(2) -0.002(2) 0.002(2)
C9 0.039(2) 0.032(2) 0.053(2) 0.002(2) -0.008(2) -0.003(2)
C10 0.055(3) 0.036(2) 0.073(3) -0.009(2) -0.002(2) -0.002(2)
C11 0.065(3) 0.034(3) 0.107(4) 0.001(3) -0.007(3) -0.013(2)
C12 0.060(3) 0.049(3) 0.103(4) 0.029(3) -0.010(3) -0.017(2)
C13 0.064(3) 0.061(3) 0.060(3) 0.023(2) -0.004(2) -0.013(2)
C14 0.054(2) 0.041(2) 0.046(2) 0.009(2) -0.008(2) -0.008(2)
C15 0.043(2) 0.033(2) 0.042(2) 0.003(2) 0.004(2) -0.001(2)
C16 0.043(2) 0.033(2) 0.043(2) -0.003(2) 0.004(2) -0.009(2)
C17 0.074(3) 0.037(2) 0.052(3) 0.001(2) 0.014(2) 0.000(2)
C18 0.085(3) 0.042(3) 0.066(3) -0.015(2) 0.027(3) 0.000(2)
C19 0.091(4) 0.074(4) 0.047(3) -0.017(3) 0.009(3) -0.024(3)
C20 0.070(3) 0.093(4) 0.048(3) -0.003(3) -0.009(2) -0.004(3)
C21 0.042(2) 0.071(3) 0.045(2) -0.003(2) -0.005(2) -0.003(2)
O1' 0.050(2) 0.047(2) 0.042(2) -0.0055(13) 0.0059(12) 0.0081(13)
O2' 0.053(2) 0.0344(15) 0.0423(15) -0.0071(12) 0.0129(12) -0.0104(12)
O3' 0.056(2) 0.047(2) 0.043(2) 0.0032(13) -0.0030(13) 0.0110(14)
O4' 0.049(2) 0.048(2) 0.059(2) 0.0075(14) 0.0183(13) 0.0032(14)
O5' 0.063(2) 0.045(2) 0.052(2) -0.0103(14) -0.0073(14) -0.0091(15)
O6' 0.048(2) 0.045(2) 0.042(2) 0.0059(13) 0.0047(12) 0.0098(13)
O7' 0.077(2) 0.052(2) 0.055(2) -0.0178(15) 0.025(2) -0.010(2)
O8' 0.044(2) 0.063(2) 0.052(2) -0.0045(15) 0.0024(13) 0.0123(15)
C1' 0.038(2) 0.038(2) 0.039(2) 0.000(2) 0.001(2) 0.005(2)
C2' 0.041(2) 0.034(2) 0.037(2) 0.000(2) 0.009(2) -0.005(2)
C3' 0.044(2) 0.038(2) 0.045(2) 0.001(2) 0.007(2) 0.008(2)
C4' 0.036(2) 0.042(2) 0.052(2) 0.003(2) 0.001(2) 0.002(2)
C5' 0.046(2) 0.037(2) 0.054(2) 0.000(2) -0.001(2) -0.010(2)
C6' 0.047(2) 0.032(2) 0.043(2) 0.000(2) 0.002(2) 0.006(2)
C7' 0.058(3) 0.048(3) 0.043(2) -0.004(2) -0.002(2) 0.001(2)
C8' 0.041(2) 0.037(2) 0.038(2) -0.007(2) 0.003(2) 0.003(2)
C9' 0.036(2) 0.033(2) 0.049(2) -0.003(2) 0.001(2) 0.000(2)
C10' 0.055(2) 0.037(2) 0.064(3) -0.010(2) 0.004(2) -0.006(2)
C11' 0.059(3) 0.040(3) 0.095(4) -0.011(3) 0.004(3) -0.008(2)
C12' 0.059(3) 0.046(3) 0.097(4) 0.018(3) 0.011(3) -0.007(2)
C13' 0.072(3) 0.063(3) 0.056(3) 0.012(2) 0.005(2) -0.022(3)
C14' 0.061(3) 0.046(3) 0.052(2) -0.002(2) 0.006(2) -0.015(2)
C15' 0.040(2) 0.031(2) 0.048(2) 0.005(2) 0.002(2) -0.001(2)
C16' 0.040(2) 0.033(2) 0.045(2) 0.002(2) 0.007(2) -0.007(2)
C17' 0.057(3) 0.039(2) 0.062(3) -0.002(2) 0.013(2) 0.002(2)
C18' 0.102(4) 0.065(3) 0.076(4) -0.015(3) 0.030(3) 0.016(3)
C19' 0.116(5) 0.079(4) 0.052(3) -0.017(3) 0.034(3) -0.003(4)
C20' 0.072(3) 0.079(4) 0.046(3) -0.001(2) 0.004(2) -0.017(3)
C21' 0.047(2) 0.057(3) 0.050(3) 0.005(2) 0.004(2) -0.009(2)

loop_
_atom_site_label
_atom_site_type_symbol
_atom_site_fract_x
_atom_site_fract_y
_atom_site_fract_z
_atom_site_U_iso_or_equiv
_atom_site_thermal_displace_type
_atom_site_occupancy
_atom_site_calc_flag
O1 O 0.63848(15) 0.0748(3) 0.08737(10) 0.0435(7) Uani 1 d
O2 O 0.6439(2) 0.3491(3) 0.13477(10) 0.0434(7) Uani 1 d
O3 O 0.5268(2) 0.2021(3) 0.06261(11) 0.0479(7) Uani 1 d
O4 O 0.4384(2) 0.1824(3) 0.20863(12) 0.0502(7) Uani 1 d
O5 O 0.5132(2) -0.0268(3) 0.08500(12) 0.0508(7) Uani 1 d
O6 O 0.57112(15) 0.0189(3) 0.23979(11) 0.0435(7) Uani 1 d
O7 O 0.6258(2) 0.4748(3) 0.21586(13) 0.0605(8) Uani 1 d
O8 O 0.6942(2) -0.0650(3) 0.26003(12) 0.0532(8) Uani 1 d
C1 C 0.6334(2) 0.1071(4) 0.1498(2) 0.0364(9) Uani 1 d
C2 C 0.5922(2) 0.2433(4) 0.1579(2) 0.0376(9) Uani 1 d
C3 C 0.5133(2) 0.2419(4) 0.1234(2) 0.0412(9) Uani 1 d
C4 C 0.4570(2) 0.1382(4) 0.1506(2) 0.0422(9) Uani 1 d
C5 C 0.4992(2) -0.0001(4) 0.1474(2) 0.0420(9) Uani 1 d
C6 C 0.5816(2) -0.0044(4) 0.1773(2) 0.0377(9) Uani 1 d
C7 C 0.5625(2) 0.0738(5) 0.0603(2) 0.0484(11) Uani 1 d
C8 C 0.6556(2) 0.4595(4) 0.1682(2) 0.0392(9) Uani 1 d
C9 C 0.7092(2) 0.5595(4) 0.1388(2) 0.0414(9) Uani 1 d
C10 C 0.7287(3) 0.6785(4) 0.1691(2) 0.0548(11) Uani 1 d
C11 C 0.7775(3) 0.7731(5) 0.1428(3) 0.0687(14) Uani 1 d
C12 C 0.8079(3) 0.7491(5) 0.0873(3) 0.0704(14) Uani 1 d
C13 C 0.7906(3) 0.6306(5) 0.0571(2) 0.0615(12) Uani 1 d
C14 C 0.7408(2) 0.5354(4) 0.0826(2) 0.0472(10) Uani 1 d
C15 C 0.6332(2) -0.0145(4) 0.2767(2) 0.0391(9) Uani 1 d
C16 C 0.6133(2) 0.0193(4) 0.3392(2) 0.0397(9) Uani 1 d
C17 C 0.5520(3) 0.1079(4) 0.3533(2) 0.0543(11) Uani 1 d
C18 C 0.5356(3) 0.1352(5) 0.4129(2) 0.0640(13) Uani 1 d
C19 C 0.5803(3) 0.0696(6) 0.4567(2) 0.0706(14) Uani 1 d
C20 C 0.6398(3) -0.0205(6) 0.4424(2) 0.0703(14) Uani 1 d
C21 C 0.6578(2) -0.0451(5) 0.3835(2) 0.0531(11) Uani 1 d
O1' O 0.8608(2) 1.0889(3) 0.41253(11) 0.0462(7) Uani 1 d
O2' O 0.8503(2) 0.8174(3) 0.36440(11) 0.0432(7) Uani 1 d
O3' O 0.9730(2) 0.9582(3) 0.43231(11) 0.0489(7) Uani 1 d
O4' O 1.0527(2) 0.9789(3) 0.28357(12) 0.0517(7) Uani 1 d
O5' O 0.9871(2) 1.1881(3) 0.41052(12) 0.0532(7) Uani 1 d
O6' O 0.92011(15) 1.1441(3) 0.25799(11) 0.0449(7) Uani 1 d
O7' O 0.8708(2) 0.6837(3) 0.28544(13) 0.0609(8) Uani 1 d
O8' O 0.7992(2) 1.2376(3) 0.23797(12) 0.0532(7) Uani 1 d
C1' C 0.8623(2) 1.0587(4) 0.3499(2) 0.0382(9) Uani 1 d
C2' C 0.9012(2) 0.9208(4) 0.3393(2) 0.0370(9) Uani 1 d
C3' C 0.9822(2) 0.9200(4) 0.3706(2) 0.0421(9) Uani 1 d
C4' C 1.0375(2) 1.0237(4) 0.3426(2) 0.0431(10) Uani 1 d
C5' C 0.9968(2) 1.1623(4) 0.3476(2) 0.0456(10) Uani 1 d
C6' C 0.9127(2) 1.1678(4) 0.3204(2) 0.0409(9) Uani 1 d
C7' C 0.9386(3) 1.0870(5) 0.4369(2) 0.0500(11) Uani 1 d
C8' C 0.8421(2) 0.7008(4) 0.3337(2) 0.0387(9) Uani 1 d
C9' C 0.7933(2) 0.6000(4) 0.3651(2) 0.0393(9) Uani 1 d
C10' C 0.7670(2) 0.4850(4) 0.3352(2) 0.0519(11) Uani 1 d
C11' C 0.7232(3) 0.3869(5) 0.3639(2) 0.0645(13) Uani 1 d
C12' C 0.7055(3) 0.4015(5) 0.4232(2) 0.0674(14) Uani 1 d
C13' C 0.7312(3) 0.5160(5) 0.4538(2) 0.0637(13) Uani 1 d
C14' C 0.7744(3) 0.6144(4) 0.4248(2) 0.0530(11) Uani 1 d
C15' C 0.8595(2) 1.1839(4) 0.2214(2) 0.0398(9) Uani 1 d
C16' C 0.8789(2) 1.1496(4) 0.1590(2) 0.0392(9) Uani 1 d
C17' C 0.9419(3) 1.0634(4) 0.1460(2) 0.0523(11) Uani 1 d
C18' C 0.9592(4) 1.0390(6) 0.0870(3) 0.081(2) Uani 1 d
C19' C 0.9149(4) 1.1019(6) 0.0423(2) 0.082(2) Uani 1 d
C20' C 0.8530(3) 1.1861(6) 0.0553(2) 0.0655(13) Uani 1 d
C21' C 0.8341(2) 1.2113(5) 0.1142(2) 0.0511(11) Uani 1 d
H1 H 0.6896 0.1100 0.1698 0.044 Uiso 1 d
H2 H 0.5812 0.2600 0.2015 0.047 Uiso 1 d
H3 H 0.4875 0.3367 0.1252 0.049 Uiso 1 d
H4 H 0.4057 0.1346 0.1251 0.052 Uiso 1 d
H5 H 0.4632 -0.0739 0.1647 0.052 Uiso 1 d
H6 H 0.6083 -0.0974 0.1705 0.046 Uiso 1 d
H7 H 0.5699 0.0523 0.0168 0.057 Uiso 1 d
H10 H 0.7058 0.6936 0.2116 0.063 Uiso 1 d
H11 H 0.7911 0.8624 0.1649 0.074 Uiso 1 d
H12 H 0.8443 0.8212 0.0685 0.082 Uiso 1 d
H13 H 0.8176 0.6126 0.0163 0.071 Uiso 1 d
H14 H 0.7264 0.4464 0.0602 0.055 Uiso 1 d
H17 H 0.5183 0.1534 0.3199 0.061 Uiso 1 d
H18 H 0.4895 0.2002 0.4241 0.073 Uiso 1 d
H19 H 0.5704 0.0944 0.4999 0.075 Uiso 1 d
H20 H 0.6699 -0.0738 0.4760 0.083 Uiso 1 d
H21 H 0.7025 -0.1117 0.3720 0.062 Uiso 1 d
HO4 H 0.4049 0.1120 0.2271 0.040 Uiso 1 d
H1' H 0.8057 1.0588 0.3323 0.047 Uiso 1 d
H2' H 0.9085 0.9056 0.2947 0.045 Uiso 1 d
H3' H 1.0071 0.8248 0.3676 0.052 Uiso 1 d
H4' H 1.0900 1.0270 0.3656 0.051 Uiso 1 d
H5' H 1.0327 1.2361 0.3292 0.056 Uiso 1 d
H6' H 0.8882 1.2626 0.3279 0.049 Uiso 1 d
H7' H 0.9337 1.1104 0.4815 0.062 Uiso 1 d
H10' H 0.7791 0.4729 0.2912 0.061 Uiso 1 d
H11' H 0.7027 0.3015 0.3422 0.072 Uiso 1 d
H12' H 0.6731 0.3272 0.4443 0.072 Uiso 1 d
H13' H 0.7164 0.5275 0.4979 0.071 Uiso 1 d
H14' H 0.7925 0.7011 0.4478 0.061 Uiso 1 d
H17' H 0.9752 1.0185 0.1796 0.061 Uiso 1 d
H18' H 1.0072 0.9778 0.0759 0.091 Uiso 1 d
H19' H 0.9285 1.0841 -0.0015 0.092 Uiso 1 d
H20' H 0.8183 1.2309 0.0214 0.077 Uiso 1 d
H21' H 0.7880 1.2778 0.1250 0.063 Uiso 1 d
HO4' H 1.0855 1.0466 0.2647 0.040 Uiso 1 d

loop_
_atom_type_symbol
_atom_type_description
_atom_type_scat_dispersion_real
_atom_type_scat_dispersion_imag
_atom_type_scat_source
C C 0.0033 0.0016 'International Tables Vol C Tables 4.2.6.8 and 6.1.1.4'
H H 0.0000 0.0000 'International Tables Vol C Tables 4.2.6.8 and 6.1.1.4'
O O 0.0106 0.0060 'International Tables Vol C Tables 4.2.6.8 and 6.1.1.4'

loop_
_geom_angle_atom_site_label_1
_geom_angle_atom_site_label_2
_geom_angle_atom_site_label_3
_geom_angle
_geom_angle_publ_flag
C7 O1 C1 111.2(3) yes
C8 O2 C2 117.6(3) yes
C7 O3 C3 110.5(3) yes
C7 O5 C5 111.1(3) yes
C15 O6 C6 117.4(3) yes
O1 C1 C2 110.1(3) yes
O1 C1 C6 106.1(3) yes
C2 C1 C6 108.9(3) yes
O2 C2 C3 109.7(3) yes
O2 C2 C1 108.4(3) yes
C3 C2 C1 108.7(3) yes
O3 C3 C2 110.1(3) yes
O3 C3 C4 107.8(3) yes
C2 C3 C4 109.7(3) yes
O4 C4 C3 108.1(3) yes
O4 C4 C5 114.9(3) yes
C3 C4 C5 106.8(3) yes
O5 C5 C6 105.5(3) yes
O5 C5 C4 106.5(3) yes
C6 C5 C4 114.6(3) yes
O6 C6 C5 108.0(3) yes
O6 C6 C1 111.0(3) yes
C5 C6 C1 108.1(3) yes
O3 C7 O1 111.2(3) yes
O3 C7 O5 111.7(3) yes
O1 C7 O5 111.3(3) yes
O7 C8 O2 123.3(4) yes
O7 C8 C9 125.0(4) yes
O2 C8 C9 111.7(3) yes
C10 C9 C14 119.9(4) yes
C10 C9 C8 118.3(4) yes
C14 C9 C8 121.8(3) yes
C11 C10 C9 119.5(4) yes
C12 C11 C10 120.2(4) yes
C11 C12 C13 121.1(4) yes
C14 C13 C12 119.4(4) yes
C13 C14 C9 119.8(4) yes
O8 C15 O6 123.4(3) yes
O8 C15 C16 126.2(4) yes
O6 C15 C16 110.4(3) yes
C17 C16 C21 120.7(4) yes
C17 C16 C15 122.1(4) yes
C21 C16 C15 117.1(4) yes
C16 C17 C18 119.6(4) yes
C19 C18 C17 119.0(4) yes
C20 C19 C18 121.0(4) yes
C19 C20 C21 120.3(4) yes
C20 C21 C16 119.3(4) yes
C7' O1' C1' 110.6(3) yes
C8' O2' C2' 117.1(3) yes
C7' O3' C3' 110.7(3) yes
C7' O5' C5' 111.0(3) yes
C15' O6' C6' 118.5(3) yes
O1' C1' C2' 110.4(3) yes
O1' C1' C6' 107.4(3) yes
C2' C1' C6' 108.6(3) yes
O2' C2' C3' 109.8(3) yes
O2' C2' C1' 108.2(3) yes
C3' C2' C1' 108.1(3) yes
O3' C3' C2' 109.9(3) yes
O3' C3' C4' 107.3(3) yes
C2' C3' C4' 110.2(3) yes
O4' C4' C3' 107.3(3) yes
O4' C4' C5' 115.3(3) yes
C3' C4' C5' 107.1(3) yes
O5' C5' C6' 105.9(3) yes
O5' C5' C4' 106.4(3) yes
C6' C5' C4' 114.2(3) yes
O6' C6' C1' 111.7(3) yes
O6' C6' C5' 107.4(3) yes
C1' C6' C5' 108.0(3) yes
O3' C7' O1' 111.3(3) yes
O3' C7' O5' 111.6(3) yes
O1' C7' O5' 110.9(3) yes
O7' C8' O2' 122.9(4) yes
O7' C8' C9' 124.7(4) yes
O2' C8' C9' 112.4(3) yes
C10' C9' C14' 118.7(4) yes
C10' C9' C8' 119.3(3) yes
C14' C9' C8' 122.0(3) yes
C11' C10' C9' 120.6(4) yes
C10' C11' C12' 120.2(4) yes
C11' C12' C13' 119.9(4) yes
C14' C13' C12' 119.7(4) yes
C13' C14' C9' 120.8(4) yes
O8' C15' O6' 124.1(4) yes
O8' C15' C16' 126.0(4) yes
O6' C15' C16' 109.9(3) yes
C17' C16' C21' 121.0(4) yes
C17' C16' C15' 121.0(4) yes
C21' C16' C15' 117.9(3) yes
C16' C17' C18' 118.6(4) yes
C19' C18' C17' 120.3(5) yes
C20' C19' C18' 121.0(4) yes
C19' C20' C21' 119.7(5) yes
C20' C21' C16' 119.4(4) yes

loop_
_geom_bond_atom_site_label_1
_geom_bond_atom_site_label_2
_geom_bond_distance
_geom_bond_publ_flag
O1 C7 1.400(5) yes
O1 C1 1.445(4) yes
O2 C8 1.333(4) yes
O2 C2 1.451(4) yes
O3 C7 1.395(5) yes
O3 C3 1.446(4) yes
O4 C4 1.416(4) yes
O5 C7 1.403(5) yes
O5 C5 1.452(4) yes
O6 C15 1.361(4) yes
O6 C6 1.439(4) yes
O7 C8 1.199(4) yes
O8 C15 1.196(4) yes
C1 C2 1.516(5) yes
C1 C6 1.532(5) yes
C2 C3 1.519(5) yes
C3 C4 1.519(5) yes
C4 C5 1.532(5) yes
C5 C6 1.524(5) yes
C8 C9 1.489(5) yes
C9 C10 1.390(6) yes
C9 C14 1.398(5) yes
C10 C11 1.374(6) yes
C11 C12 1.374(7) yes
C12 C13 1.378(7) yes
C13 C14 1.380(6) yes
C15 C16 1.488(5) yes
C16 C17 1.383(6) yes
C16 C21 1.389(6) yes
C17 C18 1.400(6) yes
C18 C19 1.388(7) yes
C19 C20 1.370(7) yes
C20 C21 1.384(6) yes
O1' C7' 1.402(5) yes
O1' C1' 1.442(4) yes
O2' C8' 1.343(4) yes
O2' C2' 1.443(4) yes
O3' C7' 1.393(5) yes
O3' C3' 1.450(4) yes
O4' C4' 1.426(5) yes
O5' C7' 1.416(5) yes
O5' C5' 1.452(5) yes
O6' C15' 1.354(4) yes
O6' C6' 1.432(4) yes
O7' C8' 1.206(4) yes
O8' C15' 1.199(4) yes
C1' C2' 1.522(5) yes
C1' C6' 1.521(5) yes
C2' C3' 1.516(5) yes
C3' C4' 1.517(5) yes
C4' C5' 1.527(6) yes
C5' C6' 1.525(5) yes
C8' C9' 1.469(5) yes
C9' C10' 1.384(5) yes
C9' C14' 1.392(5) yes
C10' C11' 1.376(6) yes
C11' C12' 1.378(7) yes
C12' C13' 1.385(7) yes
C13' C14' 1.376(6) yes
C15' C16' 1.485(5) yes
C16' C17' 1.382(5) yes
C16' C21' 1.389(6) yes
C17' C18' 1.385(6) yes
C18' C19' 1.386(8) yes
C19' C20' 1.358(7) yes
C20' C21' 1.390(6) yes

loop_
_geom_torsion_atom_site_label_1
_geom_torsion_atom_site_label_2
_geom_torsion_atom_site_label_3
_geom_torsion_atom_site_label_4
_geom_torsion
_geom_torsion_publ_flag
C7 O1 C1 C2 -57.2(4) yes
C7 O1 C1 C6 60.4(4) yes
C8 O2 C2 C3 108.1(3) yes
C8 O2 C2 C1 -133.3(3) yes
O1 C1 C2 O2 -67.4(3) yes
C6 C1 C2 O2 176.7(3) yes
O1 C1 C2 C3 51.9(4) yes
C6 C1 C2 C3 -64.0(4) yes
C7 O3 C3 C2 58.5(4) yes
C7 O3 C3 C4 -61.1(4) yes
O2 C2 C3 O3 65.7(4) yes
C1 C2 C3 O3 -52.7(4) yes
O2 C2 C3 C4 -175.9(3) yes
C1 C2 C3 C4 65.7(4) yes
O3 C3 C4 O4 -175.4(3) yes
C2 C3 C4 O4 64.8(4) yes
O3 C3 C4 C5 60.5(4) yes
C2 C3 C4 C5 -59.3(4) yes
C7 O5 C5 C6 -61.4(4) yes
C7 O5 C5 C4 60.8(4) yes
O4 C4 C5 O5 -179.8(3) yes
C3 C4 C5 O5 -60.0(4) yes
O4 C4 C5 C6 -63.4(4) yes
C3 C4 C5 C6 56.4(4) yes
C15 O6 C6 C5 163.7(3) yes
C15 O6 C6 C1 -78.0(4) yes
O5 C5 C6 O6 -178.9(3) yes
C4 C5 C6 O6 64.2(4) yes
O5 C5 C6 C1 60.9(4) yes
C4 C5 C6 C1 -56.0(4) yes
O1 C1 C6 O6 -178.9(3) yes
C2 C1 C6 O6 -60.5(4) yes
O1 C1 C6 C5 -60.6(3) yes
C2 C1 C6 C5 57.8(4) yes
C3 O3 C7 O1 -63.4(4) yes
C3 O3 C7 O5 61.6(4) yes
C1 O1 C7 O3 63.0(4) yes
C1 O1 C7 O5 -62.3(4) yes
C5 O5 C7 O3 -62.1(4) yes
C5 O5 C7 O1 62.8(4) yes
C2 O2 C8 O7 0.2(5) yes
C2 O2 C8 C9 -179.6(3) yes
O7 C8 C9 C10 1.9(6) yes
O2 C8 C9 C10 -178.3(3) yes
O7 C8 C9 C14 -179.0(4) yes
O2 C8 C9 C14 0.8(5) yes
C14 C9 C10 C11 1.5(6) yes
C8 C9 C10 C11 -179.3(4) yes
C9 C10 C11 C12 -1.1(7) yes
C10 C11 C12 C13 -0.2(8) yes
C11 C12 C13 C14 1.1(7) yes
C12 C13 C14 C9 -0.7(6) yes
C10 C9 C14 C13 -0.6(6) yes
C8 C9 C14 C13 -179.7(4) yes
C6 O6 C15 O8 -2.0(5) yes
C6 O6 C15 C16 178.5(3) yes
O8 C15 C16 C17 162.9(4) yes
O6 C15 C16 C17 -17.7(5) yes
O8 C15 C16 C21 -18.9(6) yes
O6 C15 C16 C21 160.5(3) yes
C21 C16 C17 C18 1.4(6) yes
C15 C16 C17 C18 179.6(4) yes
C16 C17 C18 C19 -1.7(7) yes
C17 C18 C19 C20 0.1(7) yes
C18 C19 C20 C21 1.7(8) yes
C19 C20 C21 C16 -2.0(7) yes
C17 C16 C21 C20 0.4(6) yes
C15 C16 C21 C20 -177.8(4) yes
C7' O1' C1' C2' 57.7(4) yes
C7' O1' C1' C6' -60.6(4) yes
C8' O2' C2' C3' -101.4(3) yes
C8' O2' C2' C1' 140.9(3) yes
O1' C1' C2' O2' 65.9(4) yes
C6' C1' C2' O2' -176.5(3) yes
O1' C1' C2' C3' -53.0(4) yes
C6' C1' C2' C3' 64.6(4) yes
C7' O3' C3' C2' -58.7(4) yes
C7' O3' C3' C4' 61.1(4) yes
O2' C2' C3' O3' -64.7(4) yes
C1' C2' C3' O3' 53.1(4) yes
O2' C2' C3' C4' 177.2(3) yes
C1' C2' C3' C4' -65.0(4) yes
O3' C3' C4' O4' 174.6(3) yes
C2' C3' C4' O4' -65.8(4) yes
O3' C3' C4' C5' -61.0(4) yes
C2' C3' C4' C5' 58.6(4) yes
C7' O5' C5' C6' 61.2(4) yes
C7' O5' C5' C4' -60.7(4) yes
O4' C4' C5' O5' -179.9(3) yes
C3' C4' C5' O5' 60.7(4) yes
O4' C4' C5' C6' 63.6(4) yes
C3' C4' C5' C6' -55.7(4) yes
C15' O6' C6' C1' 81.6(4) yes
C15' O6' C6' C5' -160.1(3) yes
O1' C1' C6' O6' 178.0(3) yes
C2' C1' C6' O6' 58.5(4) yes
O1' C1' C6' C5' 60.1(4) yes
C2' C1' C6' C5' -59.4(4) yes
O5' C5' C6' O6' 179.4(3) yes
C4' C5' C6' O6' -63.8(4) yes
O5' C5' C6' C1' -59.9(4) yes
C4' C5' C6' C1' 56.8(4) yes
C3' O3' C7' O1' 63.3(4) yes
C3' O3' C7' O5' -61.2(4) yes
C1' O1' C7' O3' -62.8(4) yes
C1' O1' C7' O5' 62.2(4) yes
C5' O5' C7' O3' 61.7(4) yes
C5' O5' C7' O1' -63.1(4) yes
C2' O2' C8' O7' -4.8(5) yes
C2' O2' C8' C9' 176.4(3) yes
O7' C8' C9' C10' -10.4(6) yes
O2' C8' C9' C10' 168.3(3) yes
O7' C8' C9' C14' 167.6(4) yes
O2' C8' C9' C14' -13.6(5) yes
C14' C9' C10' C11' 0.0(6) yes
C8' C9' C10' C11' 178.1(4) yes
C9' C10' C11' C12' -0.7(7) yes
C10' C11' C12' C13' 0.8(7) yes
C11' C12' C13' C14' -0.2(7) yes
C12' C13' C14' C9' -0.4(7) yes
C10' C9' C14' C13' 0.5(6) yes
C8' C9' C14' C13' -177.5(4) yes
C6' O6' C15' O8' -0.4(5) yes
C6' O6' C15' C16' -179.7(3) yes
O8' C15' C16' C17' -166.5(4) yes
O6' C15' C16' C17' 12.8(5) yes
O8' C15' C16' C21' 16.3(6) yes
O6' C15' C16' C21' -164.5(3) yes
C21' C16' C17' C18' -0.4(6) yes
C15' C16' C17' C18' -177.5(4) yes
C16' C17' C18' C19' 1.0(8) yes
C17' C18' C19' C20' -1.3(9) yes
C18' C19' C20' C21' 0.8(8) yes
C19' C20' C21' C16' -0.2(7) yes
C17' C16' C21' C20' 0.0(6) yes
C15' C16' C21' C20' 177.2(4) yes
